data_4131636
loop_
_publ_author_name
'Kou, Kevin G. M.'
'Kulyk, Svitlana'
'Marth, Christopher J.'
'Lee, Jack C.'
'Doering, Nicolle A.'
'Li, Beryl X.'
'Gallego, Gary M.'
'Lebold, Terry P.'
'Sarpong, Richmond'

_publ_section_title
;
 A Unifying Synthesis Approach to the C<sub>18</sub>-, C<sub>19</sub>-,
 and C<sub>20</sub>-Diterpenoid Alkaloids.
;
_journal_issue 39
_journal_name_full 'Journal of the American Chemical Society'
_journal_page_first 13882
_journal_page_last 13896
_journal_paper_doi 10.1021/jacs.7b07706
_journal_volume 139
_journal_year 2017
_chemical_formula_sum 'C44 H58 N2 O10'
_chemical_formula_weight 774.92
_chemical_name_common kk4_61_3
_space_group_crystal_system triclinic
_space_group_IT_number 2
_space_group_name_Hall '-P 1'
_space_group_name_H-M_alt 'P -1'
_atom_sites_solution_hydrogens geom
_atom_sites_solution_primary iterative
_atom_sites_solution_secondary difmap
_audit_creation_method SHELXL-2014/7
_cell_angle_alpha 79.4130(10)
_cell_angle_beta 88.0490(10)
_cell_angle_gamma 78.9590(10)
_cell_formula_units_Z 1
_cell_length_a 8.7054(3)
_cell_length_b 9.5129(3)
_cell_length_c 11.7668(4)
_cell_measurement_reflns_used 9885
_cell_measurement_temperature 100(2)
_cell_measurement_theta_max 68.22
_cell_measurement_theta_min 3.82
_cell_volume 940.13(5)
_computing_cell_refinement 'Bruker SAINT'
_computing_data_collection 'Bruker APEX2'
_computing_data_reduction 'Bruker SAINT'
_computing_molecular_graphics Mercury
_computing_publication_material WinGX
_computing_structure_refinement 'SHELXL-2014/7 (Sheldrick, 2014)'
_computing_structure_solution 'SHELXT (Sheldrick 2008)'
_diffrn_ambient_temperature 100(2)
_diffrn_detector_area_resol_mean 8.366
_diffrn_measured_fraction_theta_full 0.980
_diffrn_measured_fraction_theta_max 0.978
_diffrn_measurement_device_type 'Bruker APEX-II CCD'
_diffrn_measurement_method 'phi and oemga scans'
_diffrn_radiation_type CuK\a
_diffrn_radiation_wavelength 1.54178
_diffrn_reflns_av_R_equivalents 0.0240
_diffrn_reflns_av_unetI/netI 0.0208
_diffrn_reflns_Laue_measured_fraction_full 0.980
_diffrn_reflns_Laue_measured_fraction_max 0.978
_diffrn_reflns_limit_h_max 10
_diffrn_reflns_limit_h_min -7
_diffrn_reflns_limit_k_max 11
_diffrn_reflns_limit_k_min -11
_diffrn_reflns_limit_l_max 14
_diffrn_reflns_limit_l_min -14
_diffrn_reflns_number 16301
_diffrn_reflns_point_group_measured_fraction_full 0.980
_diffrn_reflns_point_group_measured_fraction_max 0.978
_diffrn_reflns_theta_full 67.000
_diffrn_reflns_theta_max 68.215
_diffrn_reflns_theta_min 3.822
_diffrn_source 'microfocus rotating anode'
_exptl_absorpt_coefficient_mu 0.785
_exptl_absorpt_correction_T_max 0.817
_exptl_absorpt_correction_T_min 0.763
_exptl_absorpt_correction_type multi-scan
_exptl_absorpt_process_details SADABS
_exptl_crystal_colour Colourless
_exptl_crystal_density_diffrn 1.369
_exptl_crystal_description block
_exptl_crystal_F_000 416
_exptl_crystal_size_max 0.110
_exptl_crystal_size_mid 0.060
_exptl_crystal_size_min 0.050
_refine_diff_density_max 0.284
_refine_diff_density_min -0.255
_refine_diff_density_rms 0.042
_refine_ls_extinction_method none
_refine_ls_goodness_of_fit_ref 1.043
_refine_ls_hydrogen_treatment constr
_refine_ls_matrix_type full
_refine_ls_number_parameters 256
_refine_ls_number_reflns 3363
_refine_ls_number_restraints 0
_refine_ls_restrained_S_all 1.043
_refine_ls_R_factor_all 0.0372
_refine_ls_R_factor_gt 0.0360
_refine_ls_shift/su_max 0.000
_refine_ls_shift/su_mean 0.000
_refine_ls_structure_factor_coef Fsqd
_refine_ls_weighting_details 'w=1/[\s^2^(Fo^2^)+(0.0469P)^2^+0.4510P] where P=(Fo^2^+2Fc^2^)/3'
_refine_ls_weighting_scheme calc
_refine_ls_wR_factor_gt 0.0939
_refine_ls_wR_factor_ref 0.0950
_reflns_Friedel_coverage 0.000
_reflns_number_gt 3225
_reflns_number_total 3363
_reflns_threshold_expression 'I > 2\s(I)'
_cod_data_source_file ja7b07706_si_004.cif
_cod_data_source_block kk4_61_3
_cod_database_code 4131636
_shelx_shelxl_version_number 2014/7
_shelx_space_group_comment
;
The symmetry employed for this shelxl refinement is uniquely defined
by the following loop, which should always be used as a source of
symmetry information in preference to the above space-group names.
They are only intended as comments.
;
_shelx_estimated_absorpt_t_min 0.919
_shelx_estimated_absorpt_t_max 0.962

loop_
_space_group_symop_operation_xyz
'x, y, z'
'-x, -y, -z'

loop_
_atom_site_label
_atom_site_type_symbol
_atom_site_fract_x
_atom_site_fract_y
_atom_site_fract_z
_atom_site_U_iso_or_equiv
_atom_site_adp_type
_atom_site_occupancy
_atom_site_site_symmetry_order
_atom_site_calc_flag
_atom_site_refinement_flags_posn
_atom_site_refinement_flags_adp
C1 C 0.63071(17) 0.33000(15) 0.94769(13) 0.0292(3) Uani 1 1 d . .
H1A H 0.5954 0.3274 1.0279 0.044 Uiso 1 1 calc R U
H1B H 0.7267 0.3704 0.9367 0.044 Uiso 1 1 calc R U
H1C H 0.6516 0.2310 0.9308 0.044 Uiso 1 1 calc R U
C2 C 0.37091(15) 0.37676(13) 0.88100(10) 0.0183(3) Uani 1 1 d . .
C3 C 0.11018(15) 0.41720(14) 0.81064(11) 0.0215(3) Uani 1 1 d . .
H3A H 0.0736 0.3877 0.8905 0.026 Uiso 1 1 calc R U
H3B H 0.1308 0.3298 0.7739 0.026 Uiso 1 1 calc R U
C4 C -0.01948(15) 0.53056(14) 0.74330(11) 0.0200(3) Uani 1 1 d . .
H4 H -0.0921 0.4771 0.7122 0.024 Uiso 1 1 calc R U
C5 C -0.11568(15) 0.63032(15) 0.81891(11) 0.0228(3) Uani 1 1 d . .
H5A H -0.1999 0.6987 0.7718 0.027 Uiso 1 1 calc R U
H5B H -0.1653 0.5708 0.8823 0.027 Uiso 1 1 calc R U
C6 C -0.01334(15) 0.71651(14) 0.87008(10) 0.0206(3) Uani 1 1 d . .
H6A H -0.0789 0.7828 0.9159 0.025 Uiso 1 1 calc R U
H6B H 0.0656 0.6488 0.9224 0.025 Uiso 1 1 calc R U
C7 C 0.06870(14) 0.80459(13) 0.77402(10) 0.0175(3) Uani 1 1 d . .
H7 H -0.0119 0.8842 0.7313 0.021 Uiso 1 1 calc R U
C8 C 0.11789(19) 1.01126(17) 0.84223(15) 0.0364(4) Uani 1 1 d . .
H8A H 0.0860 1.0764 0.7689 0.055 Uiso 1 1 calc R U
H8B H 0.1970 1.0482 0.8796 0.055 Uiso 1 1 calc R U
H8C H 0.0266 1.0070 0.8930 0.055 Uiso 1 1 calc R U
C9 C 0.15151(14) 0.71461(12) 0.68755(10) 0.0155(3) Uani 1 1 d . .
C10 C 0.04893(14) 0.62271(13) 0.64014(10) 0.0171(3) Uani 1 1 d . .
H10 H -0.0358 0.6860 0.5886 0.021 Uiso 1 1 calc R U
C11 C 0.17021(14) 0.52881(13) 0.57055(10) 0.0180(3) Uani 1 1 d . .
H11A H 0.1635 0.4245 0.5915 0.022 Uiso 1 1 calc R U
H11B H 0.1527 0.5609 0.4863 0.022 Uiso 1 1 calc R U
C12 C 0.33085(14) 0.55484(13) 0.60598(10) 0.0159(2) Uani 1 1 d . .
H12 H 0.4188 0.4705 0.6043 0.019 Uiso 1 1 calc R U
C13 C 0.29406(14) 0.59230(12) 0.72828(10) 0.0151(2) Uani 1 1 d . .
H13 H 0.3805 0.6335 0.7558 0.018 Uiso 1 1 calc R U
C14 C 0.22713(14) 0.80879(13) 0.58794(10) 0.0160(3) Uani 1 1 d . .
H14 H 0.2622 0.8922 0.6136 0.019 Uiso 1 1 calc R U
C15 C 0.15549(15) 0.85175(14) 0.46439(10) 0.0193(3) Uani 1 1 d . .
H15A H 0.1404 0.9574 0.4330 0.023 Uiso 1 1 calc R U
H15B H 0.0586 0.8142 0.4569 0.023 Uiso 1 1 calc R U
C16 C 0.30501(14) 0.76036(13) 0.41675(10) 0.0179(3) Uani 1 1 d . .
H16 H 0.2797 0.6813 0.3794 0.022 Uiso 1 1 calc R U
C17 C 0.36657(14) 0.70260(13) 0.54299(10) 0.0157(3) Uani 1 1 d . .
C18 C 0.53315(14) 0.71764(13) 0.56851(10) 0.0182(3) Uani 1 1 d . .
H18A H 0.5313 0.7526 0.6429 0.022 Uiso 1 1 calc R U
H18B H 0.5994 0.6192 0.5799 0.022 Uiso 1 1 calc R U
C19 C 0.61237(15) 0.81669(13) 0.48004(12) 0.0208(3) Uani 1 1 d . .
C20 C 0.54009(15) 0.87787(13) 0.36845(11) 0.0220(3) Uani 1 1 d . .
H20 H 0.5932 0.9373 0.3131 0.026 Uiso 1 1 calc R U
C21 C 0.40048(15) 0.85348(13) 0.34049(10) 0.0196(3) Uani 1 1 d . .
C22 C 0.39717(18) 1.01101(15) 0.15720(12) 0.0281(3) Uani 1 1 d . .
H22A H 0.4129 1.0929 0.1924 0.042 Uiso 1 1 calc R U
H22B H 0.3293 1.0476 0.0893 0.042 Uiso 1 1 calc R U
H22C H 0.4985 0.9598 0.1337 0.042 Uiso 1 1 calc R U
N1 N 0.25738(12) 0.47125(11) 0.81530(9) 0.0175(2) Uani 1 1 d . .
O1 O 0.51038(11) 0.42034(10) 0.87048(8) 0.0237(2) Uani 1 1 d . .
O2 O 0.34971(11) 0.26515(10) 0.94383(8) 0.0246(2) Uani 1 1 d . .
O3 O 0.18143(10) 0.87037(9) 0.82100(7) 0.0207(2) Uani 1 1 d . .
O4 O 0.73942(11) 0.84196(11) 0.50404(10) 0.0328(3) Uani 1 1 d . .
O5 O 0.32472(11) 0.91203(10) 0.23999(8) 0.0242(2) Uani 1 1 d . .

loop_
_atom_site_aniso_label
_atom_site_aniso_U_11
_atom_site_aniso_U_22
_atom_site_aniso_U_33
_atom_site_aniso_U_23
_atom_site_aniso_U_13
_atom_site_aniso_U_12
C1 0.0280(8) 0.0228(7) 0.0336(8) 0.0014(6) -0.0162(6) -0.0005(5)
C2 0.0224(7) 0.0166(6) 0.0150(6) -0.0022(5) -0.0001(5) -0.0021(5)
C3 0.0217(7) 0.0201(6) 0.0220(6) 0.0020(5) 0.0014(5) -0.0084(5)
C4 0.0175(6) 0.0229(6) 0.0201(6) -0.0014(5) 0.0001(5) -0.0075(5)
C5 0.0176(6) 0.0285(7) 0.0215(6) -0.0013(5) 0.0036(5) -0.0057(5)
C6 0.0192(6) 0.0245(6) 0.0165(6) -0.0024(5) 0.0018(5) -0.0018(5)
C7 0.0157(6) 0.0185(6) 0.0167(6) -0.0015(5) -0.0016(4) -0.0006(5)
C8 0.0339(8) 0.0298(8) 0.0505(10) -0.0217(7) 0.0029(7) -0.0049(6)
C9 0.0146(6) 0.0160(6) 0.0145(6) 0.0002(4) -0.0010(4) -0.0019(5)
C10 0.0154(6) 0.0192(6) 0.0160(6) -0.0010(5) -0.0011(4) -0.0037(5)
C11 0.0189(6) 0.0181(6) 0.0172(6) -0.0021(4) -0.0006(5) -0.0052(5)
C12 0.0153(6) 0.0152(6) 0.0160(6) -0.0014(4) -0.0004(4) -0.0015(4)
C13 0.0153(6) 0.0140(5) 0.0153(6) 0.0003(4) -0.0008(4) -0.0032(4)
C14 0.0144(6) 0.0156(6) 0.0165(6) -0.0001(4) -0.0005(4) -0.0015(4)
C15 0.0170(6) 0.0218(6) 0.0158(6) 0.0025(5) 0.0001(5) -0.0009(5)
C16 0.0169(6) 0.0196(6) 0.0159(6) -0.0002(5) -0.0007(5) -0.0025(5)
C17 0.0153(6) 0.0159(6) 0.0149(6) -0.0010(4) 0.0003(4) -0.0023(4)
C18 0.0171(6) 0.0182(6) 0.0186(6) -0.0025(5) -0.0001(5) -0.0025(5)
C19 0.0146(7) 0.0146(6) 0.0319(7) -0.0027(5) 0.0021(5) -0.0009(5)
C20 0.0212(7) 0.0172(6) 0.0250(7) 0.0011(5) 0.0074(5) -0.0027(5)
C21 0.0223(7) 0.0171(6) 0.0166(6) -0.0011(5) 0.0038(5) 0.0009(5)
C22 0.0359(8) 0.0226(7) 0.0203(6) 0.0045(5) 0.0070(5) -0.0010(6)
N1 0.0179(5) 0.0161(5) 0.0168(5) 0.0021(4) -0.0008(4) -0.0038(4)
O1 0.0213(5) 0.0202(4) 0.0266(5) 0.0039(4) -0.0090(4) -0.0027(4)
O2 0.0291(5) 0.0185(4) 0.0221(5) 0.0048(4) -0.0001(4) -0.0024(4)
O3 0.0213(5) 0.0196(4) 0.0216(4) -0.0053(3) -0.0021(3) -0.0028(3)
O4 0.0182(5) 0.0255(5) 0.0500(6) 0.0088(4) -0.0055(4) -0.0069(4)
O5 0.0268(5) 0.0262(5) 0.0156(4) 0.0038(4) 0.0025(3) -0.0028(4)

loop_
_atom_type_symbol
_atom_type_description
_atom_type_scat_dispersion_real
_atom_type_scat_dispersion_imag
_atom_type_scat_source
C C 0.0181 0.0091 'International Tables Vol C Tables 4.2.6.8 and 6.1.1.4'
H H 0.0000 0.0000 'International Tables Vol C Tables 4.2.6.8 and 6.1.1.4'
N N 0.0311 0.0180 'International Tables Vol C Tables 4.2.6.8 and 6.1.1.4'
O O 0.0492 0.0322 'International Tables Vol C Tables 4.2.6.8 and 6.1.1.4'

loop_
_geom_angle_atom_site_label_1
_geom_angle_atom_site_label_2
_geom_angle_atom_site_label_3
_geom_angle
O1 C1 H1A 109.5
O1 C1 H1B 109.5
H1A C1 H1B 109.5
O1 C1 H1C 109.5
H1A C1 H1C 109.5
H1B C1 H1C 109.5
O2 C2 O1 123.36(11)
O2 C2 N1 123.89(12)
O1 C2 N1 112.75(10)
N1 C3 C4 112.99(10)
N1 C3 H3A 109.0
C4 C3 H3A 109.0
N1 C3 H3B 109.0
C4 C3 H3B 109.0
H3A C3 H3B 107.8
C3 C4 C5 112.87(10)
C3 C4 C10 110.70(10)
C5 C4 C10 109.75(10)
C3 C4 H4 107.8
C5 C4 H4 107.8
C10 C4 H4 107.8
C6 C5 C4 111.25(10)
C6 C5 H5A 109.4
C4 C5 H5A 109.4
C6 C5 H5B 109.4
C4 C5 H5B 109.4
H5A C5 H5B 108.0
C7 C6 C5 110.18(10)
C7 C6 H6A 109.6
C5 C6 H6A 109.6
C7 C6 H6B 109.6
C5 C6 H6B 109.6
H6A C6 H6B 108.1
O3 C7 C6 110.77(10)
O3 C7 C9 108.38(10)
C6 C7 C9 113.24(10)
O3 C7 H7 108.1
C6 C7 H7 108.1
C9 C7 H7 108.1
O3 C8 H8A 109.5
O3 C8 H8B 109.5
H8A C8 H8B 109.5
O3 C8 H8C 109.5
H8A C8 H8C 109.5
H8B C8 H8C 109.5
C7 C9 C10 114.25(10)
C7 C9 C14 111.93(10)
C10 C9 C14 111.11(9)
C7 C9 C13 119.11(10)
C10 C9 C13 98.72(9)
C14 C9 C13 100.32(9)
C4 C10 C9 108.19(10)
C4 C10 C11 112.66(10)
C9 C10 C11 101.95(9)
C4 C10 H10 111.2
C9 C10 H10 111.2
C11 C10 H10 111.2
C12 C11 C10 104.26(9)
C12 C11 H11A 110.9
C10 C11 H11A 110.9
C12 C11 H11B 110.9
C10 C11 H11B 110.9
H11A C11 H11B 108.9
C17 C12 C11 112.27(9)
C17 C12 C13 99.19(9)
C11 C12 C13 101.44(9)
C17 C12 H12 114.1
C11 C12 H12 114.1
C13 C12 H12 114.1
N1 C13 C9 114.60(10)
N1 C13 C12 114.57(9)
C9 C13 C12 94.45(9)
N1 C13 H13 110.8
C9 C13 H13 110.8
C12 C13 H13 110.8
C9 C14 C15 121.83(10)
C9 C14 C17 105.90(9)
C15 C14 C17 90.09(9)
C9 C14 H14 112.2
C15 C14 H14 112.2
C17 C14 H14 112.2
C14 C15 C16 89.80(9)
C14 C15 H15A 113.7
C16 C15 H15A 113.7
C14 C15 H15B 113.7
C16 C15 H15B 113.7
H15A C15 H15B 110.9
C21 C16 C17 115.81(10)
C21 C16 C15 112.48(10)
C17 C16 C15 89.79(9)
C21 C16 H16 112.3
C17 C16 H16 112.3
C15 C16 H16 112.3
C18 C17 C12 111.15(10)
C18 C17 C16 117.28(10)
C12 C17 C16 118.03(10)
C18 C17 C14 118.03(10)
C12 C17 C14 99.96(9)
C16 C17 C14 89.58(9)
C19 C18 C17 117.93(10)
C19 C18 H18A 107.8
C17 C18 H18A 107.8
C19 C18 H18B 107.8
C17 C18 H18B 107.8
H18A C18 H18B 107.2
O4 C19 C20 121.01(12)
O4 C19 C18 118.88(12)
C20 C19 C18 120.10(11)
C21 C20 C19 122.24(11)
C21 C20 H20 118.9
C19 C20 H20 118.9
C20 C21 O5 124.89(11)
C20 C21 C16 125.13(11)
O5 C21 C16 109.97(11)
O5 C22 H22A 109.5
O5 C22 H22B 109.5
H22A C22 H22B 109.5
O5 C22 H22C 109.5
H22A C22 H22C 109.5
H22B C22 H22C 109.5
C2 N1 C13 121.49(10)
C2 N1 C3 114.29(10)
C13 N1 C3 121.39(10)
C2 O1 C1 114.43(10)
C8 O3 C7 112.70(10)
C21 O5 C22 117.62(11)

loop_
_geom_bond_atom_site_label_1
_geom_bond_atom_site_label_2
_geom_bond_distance
C1 O1 1.4471(15)
C1 H1A 0.9800
C1 H1B 0.9800
C1 H1C 0.9800
C2 O2 1.2187(15)
C2 O1 1.3510(16)
C2 N1 1.3560(16)
C3 N1 1.4755(16)
C3 C4 1.5315(17)
C3 H3A 0.9900
C3 H3B 0.9900
C4 C5 1.5325(18)
C4 C10 1.5350(16)
C4 H4 1.0000
C5 C6 1.5251(18)
C5 H5A 0.9900
C5 H5B 0.9900
C6 C7 1.5219(17)
C6 H6A 0.9900
C6 H6B 0.9900
C7 O3 1.4351(15)
C7 C9 1.5237(16)
C7 H7 1.0000
C8 O3 1.4123(17)
C8 H8A 0.9800
C8 H8B 0.9800
C8 H8C 0.9800
C9 C10 1.5444(16)
C9 C14 1.5484(15)
C9 C13 1.5511(16)
C10 C11 1.5594(16)
C10 H10 1.0000
C11 C12 1.5495(17)
C11 H11A 0.9900
C11 H11B 0.9900
C12 C17 1.5463(16)
C12 C13 1.5537(16)
C12 H12 1.0000
C13 N1 1.4703(14)
C13 H13 1.0000
C14 C15 1.5541(16)
C14 C17 1.5674(16)
C14 H14 1.0000
C15 C16 1.5685(17)
C15 H15A 0.9900
C15 H15B 0.9900
C16 C21 1.4899(17)
C16 C17 1.5612(16)
C16 H16 1.0000
C17 C18 1.5291(17)
C18 C19 1.5122(17)
C18 H18A 0.9900
C18 H18B 0.9900
C19 O4 1.2284(17)
C19 C20 1.4471(18)
C20 C21 1.343(2)
C20 H20 0.9500
C21 O5 1.3469(16)
C22 O5 1.4429(15)
C22 H22A 0.9800
C22 H22B 0.9800
C22 H22C 0.9800
